data_7131555
loop_
_publ_author_name
'Begam, Hasina Mamataj'
'Pradhan, Kangkan'
'Varalaxmi, Kasarla'
'Jana, Ranjan'

_publ_section_title
;
 An HFIP-assisted, cobalt-catalyzed three-component electrophilic C-H
 amination/cyclization/directing group removal cascade to
 naphtho[1,2-d]imidazoles.
;
_journal_issue 37
_journal_name_full 'Chemical communications (Cambridge, England)'
_journal_page_first 5595
_journal_page_last 5598
_journal_paper_doi 10.1039/d3cc00749a
_journal_volume 59
_journal_year 2023
_chemical_formula_moiety 'C17 H18 N2'
_chemical_formula_sum 'C17 H18 N2'
_chemical_formula_weight 250.33
_chemical_name_systematic monoclinic
_space_group_crystal_system monoclinic
_space_group_IT_number 14
_space_group_name_Hall '-P 2ybc'
_space_group_name_H-M_alt 'P 1 21/c 1'
_atom_sites_solution_hydrogens geom
_atom_sites_solution_primary dual
_audit_creation_date 2022-05-11
_audit_creation_method
;
Olex2 1.5-beta
(compiled 2022.04.07 svn.rca3783a0 for OlexSys, GUI svn.r6498)
;
_audit_update_record
;
2022-11-21 deposited with the CCDC.	2023-04-13 downloaded from the CCDC.
;
_cell_angle_alpha 90
_cell_angle_beta 99.428(3)
_cell_angle_gamma 90
_cell_formula_units_Z 4
_cell_length_a 13.2417(9)
_cell_length_b 12.7619(9)
_cell_length_c 7.8090(5)
_cell_measurement_reflns_used 9876
_cell_measurement_temperature 100.00
_cell_measurement_theta_max 72.48
_cell_measurement_theta_min 3.46
_cell_volume 1301.81(15)
_computing_cell_refinement 'SAINT V8.40B (?, 2016)'
_computing_data_reduction 'SAINT V8.40B (?, 2016)'
_computing_molecular_graphics 'Olex2 1.5-beta (Dolomanov et al., 2009)'
_computing_publication_material 'Olex2 1.5-beta (Dolomanov et al., 2009)'
_computing_structure_refinement 'SHELXL 2018/3 (Sheldrick, 2015)'
_computing_structure_solution 'SHELXT 2018/2 (Sheldrick, 2018)'
_diffrn_ambient_temperature 100.00
_diffrn_measured_fraction_theta_full 0.983
_diffrn_measured_fraction_theta_max 0.979
_diffrn_measurement_device_type 'Bruker APEX-III 8D VENTURE'
_diffrn_measurement_method '\f and \w scans'
_diffrn_radiation_type CuK\a
_diffrn_radiation_wavelength 1.54178
_diffrn_reflns_av_R_equivalents 0.0811
_diffrn_reflns_av_unetI/netI 0.0436
_diffrn_reflns_Laue_measured_fraction_full 0.983
_diffrn_reflns_Laue_measured_fraction_max 0.979
_diffrn_reflns_limit_h_max 15
_diffrn_reflns_limit_h_min -16
_diffrn_reflns_limit_k_max 15
_diffrn_reflns_limit_k_min -15
_diffrn_reflns_limit_l_max 9
_diffrn_reflns_limit_l_min -8
_diffrn_reflns_number 25331
_diffrn_reflns_point_group_measured_fraction_full 0.983
_diffrn_reflns_point_group_measured_fraction_max 0.979
_diffrn_reflns_theta_full 67.679
_diffrn_reflns_theta_max 72.480
_diffrn_reflns_theta_min 4.844
_diffrn_source_current 1.2
_diffrn_source_power 0.06
_diffrn_source_voltage 50.0
_diffrn_standards_number 0
_exptl_absorpt_coefficient_mu 0.580
_exptl_absorpt_correction_T_max 0.7536
_exptl_absorpt_correction_T_min 0.3271
_exptl_absorpt_correction_type multi-scan
_exptl_absorpt_process_details
;
SADABS-2016/2 (Bruker,2016/2) was used for absorption correction.
wR2(int) was 0.1735 before and 0.1122 after correction.
The Ratio of minimum to maximum transmission is 0.4340.
The \l/2 correction factor is Not present.
;
_exptl_crystal_colour 'clear light colourless'
_exptl_crystal_colour_lustre clear
_exptl_crystal_colour_modifier light
_exptl_crystal_colour_primary colourless
_exptl_crystal_density_diffrn 1.277
_exptl_crystal_description needle
_exptl_crystal_F_000 536
_exptl_crystal_size_max 0.15
_exptl_crystal_size_mid 0.12
_exptl_crystal_size_min 0.02
_refine_diff_density_max 0.464
_refine_diff_density_min -0.369
_refine_diff_density_rms 0.075
_refine_ls_extinction_coef 0.062(7)
_refine_ls_extinction_expression Fc^*^=kFc[1+0.001xFc^2^\l^3^/sin(2\q)]^-1/4^
_refine_ls_extinction_method 'SHELXL-2018/3 (Sheldrick 2018)'
_refine_ls_goodness_of_fit_ref 1.071
_refine_ls_hydrogen_treatment constr
_refine_ls_matrix_type full
_refine_ls_number_parameters 173
_refine_ls_number_reflns 2532
_refine_ls_number_restraints 0
_refine_ls_restrained_S_all 1.071
_refine_ls_R_factor_all 0.0699
_refine_ls_R_factor_gt 0.0672
_refine_ls_shift/su_max 0.000
_refine_ls_shift/su_mean 0.000
_refine_ls_structure_factor_coef Fsqd
_refine_ls_weighting_details 'w=1/[\s^2^(Fo^2^)+(0.1260P)^2^+0.3059P] where P=(Fo^2^+2Fc^2^)/3'
_refine_ls_weighting_scheme calc
_refine_ls_wR_factor_gt 0.1766
_refine_ls_wR_factor_ref 0.1802
_reflns_Friedel_coverage 0.000
_reflns_number_gt 2356
_reflns_number_total 2532
_reflns_threshold_expression 'I > 2\s(I)'
_cod_data_source_file d3cc00749a2.cif
_cod_data_source_block f
_cod_depositor_comments 'Adding full bibliography for 7131554--7131555.cif.'
_cod_database_code 7131555
_shelx_shelxl_version_number 2018/3
_shelx_space_group_comment
;
The symmetry employed for this shelxl refinement is uniquely defined
by the following loop, which should always be used as a source of
symmetry information in preference to the above space-group names.
They are only intended as comments.
;
_shelx_estimated_absorpt_t_max 0.989
_shelx_estimated_absorpt_t_min 0.918
_olex2_refinement_description
;
1. Fixed Uiso
 At 1.2 times of:
  All C(H) groups, All C(H,H) groups
2.a Ternary CH refined with riding coordinates:
 C12(H12)
2.b Secondary CH2 refined with riding coordinates:
 C17(H17A,H17B), C15(H15A,H15B), C13(H13A,H13B), C14(H14A,H14B), C16(H16A,H16B)
2.c Aromatic/amide H refined with riding coordinates:
 C3(H3), C11(H11), C8(H8), C4(H4), C7(H7), C6(H6), C5(H5)
;
_olex2_submission_special_instructions 'No special instructions were received'

loop_
_space_group_symop_operation_xyz
'x, y, z'
'-x, y+1/2, -z+1/2'
'-x, -y, -z'
'x, -y-1/2, z-1/2'

loop_
_atom_site_label
_atom_site_type_symbol
_atom_site_fract_x
_atom_site_fract_y
_atom_site_fract_z
_atom_site_U_iso_or_equiv
_atom_site_adp_type
_atom_site_occupancy
_atom_site_site_symmetry_order
_atom_site_calc_flag
_atom_site_refinement_flags_posn
_atom_site_refinement_flags_adp
_atom_site_refinement_flags_occupancy
_atom_site_disorder_assembly
_atom_site_disorder_group
N1 N 0.45845(10) 0.55020(10) 0.27388(16) 0.0255(4) Uani 1 1 d . . . . .
N2 N 0.59135(10) 0.45676(10) 0.20955(16) 0.0276(4) Uani 1 1 d . . . . .
C2 C 0.54604(12) 0.60451(12) 0.34301(18) 0.0249(4) Uani 1 1 d . . . . .
C1 C 0.62703(12) 0.54629(11) 0.30016(18) 0.0245(4) Uani 1 1 d . . . . .
C3 C 0.56131(13) 0.69782(12) 0.44223(19) 0.0277(4) Uani 1 1 d . . . . .
H3 H 0.505376 0.735373 0.474454 0.033 Uiso 1 1 calc R U . . .
C9 C 0.72980(12) 0.58109(12) 0.34720(18) 0.0247(4) Uani 1 1 d . . . . .
C10 C 0.74551(13) 0.67639(12) 0.44230(19) 0.0277(4) Uani 1 1 d . . . . .
C11 C 0.49123(13) 0.46340(12) 0.1986(2) 0.0283(4) Uani 1 1 d . . . . .
H11 H 0.445708 0.411759 0.142573 0.034 Uiso 1 1 calc R U . . .
C12 C 0.35170(12) 0.58292(12) 0.27555(19) 0.0260(4) Uani 1 1 d . . . . .
H12 H 0.343407 0.596303 0.398658 0.031 Uiso 1 1 calc R U . . .
C17 C 0.32644(13) 0.68450(12) 0.1721(2) 0.0273(4) Uani 1 1 d . . . . .
H17A H 0.374828 0.740322 0.220115 0.033 Uiso 1 1 calc R U . . .
H17B H 0.333984 0.673011 0.049411 0.033 Uiso 1 1 calc R U . . .
C8 C 0.81419(13) 0.52677(13) 0.30173(19) 0.0281(4) Uani 1 1 d . . . . .
H8 H 0.803677 0.462941 0.238719 0.034 Uiso 1 1 calc R U . . .
C4 C 0.65993(13) 0.73153(12) 0.48963(19) 0.0293(4) Uani 1 1 d . . . . .
H4 H 0.672169 0.793813 0.556421 0.035 Uiso 1 1 calc R U . . .
C15 C 0.13899(13) 0.63326(13) 0.1186(2) 0.0314(4) Uani 1 1 d . . . . .
H15A H 0.136139 0.622820 -0.007751 0.038 Uiso 1 1 calc R U . . .
H15B H 0.070263 0.655640 0.138429 0.038 Uiso 1 1 calc R U . . .
C13 C 0.27735(13) 0.49693(12) 0.2035(2) 0.0290(4) Uani 1 1 d . . . . .
H13A H 0.294018 0.431760 0.270940 0.035 Uiso 1 1 calc R U . . .
H13B H 0.284083 0.482639 0.081233 0.035 Uiso 1 1 calc R U . . .
C7 C 0.91156(13) 0.56560(14) 0.3480(2) 0.0329(4) Uani 1 1 d . . . . .
H7 H 0.968005 0.528835 0.316020 0.040 Uiso 1 1 calc R U . . .
C14 C 0.16720(13) 0.52982(14) 0.2131(2) 0.0335(4) Uani 1 1 d . . . . .
H14A H 0.119679 0.474339 0.160793 0.040 Uiso 1 1 calc R U . . .
H14B H 0.159132 0.537290 0.336369 0.040 Uiso 1 1 calc R U . . .
C16 C 0.21665(13) 0.71882(13) 0.1816(2) 0.0300(4) Uani 1 1 d . . . . .
H16A H 0.211485 0.737099 0.303053 0.036 Uiso 1 1 calc R U . . .
H16B H 0.200194 0.782341 0.109645 0.036 Uiso 1 1 calc R U . . .
C6 C 0.92814(14) 0.65964(15) 0.4427(2) 0.0366(5) Uani 1 1 d . . . . .
H6 H 0.995738 0.685945 0.474341 0.044 Uiso 1 1 calc R U . . .
C5 C 0.84728(14) 0.71355(14) 0.4897(2) 0.0336(4) Uani 1 1 d . . . . .
H5 H 0.859559 0.776509 0.554667 0.040 Uiso 1 1 calc R U . . .

loop_
_atom_site_aniso_label
_atom_site_aniso_U_11
_atom_site_aniso_U_22
_atom_site_aniso_U_33
_atom_site_aniso_U_23
_atom_site_aniso_U_13
_atom_site_aniso_U_12
N1 0.0359(8) 0.0234(7) 0.0185(7) 0.0005(4) 0.0084(5) 0.0002(5)
N2 0.0373(8) 0.0244(7) 0.0219(7) -0.0020(5) 0.0072(5) 0.0009(5)
C2 0.0385(8) 0.0231(8) 0.0142(7) 0.0015(5) 0.0079(6) 0.0009(6)
C1 0.0386(9) 0.0228(8) 0.0134(7) 0.0018(5) 0.0080(6) 0.0016(6)
C3 0.0422(9) 0.0243(8) 0.0175(7) 0.0004(5) 0.0078(6) 0.0043(6)
C9 0.0377(9) 0.0238(8) 0.0135(7) 0.0037(5) 0.0070(6) 0.0009(6)
C10 0.0415(9) 0.0247(8) 0.0168(7) 0.0024(6) 0.0052(6) 0.0004(6)
C11 0.0386(9) 0.0227(8) 0.0243(8) -0.0018(6) 0.0072(6) -0.0005(6)
C12 0.0353(8) 0.0269(8) 0.0180(7) 0.0012(6) 0.0108(6) 0.0033(6)
C17 0.0392(9) 0.0241(8) 0.0201(8) 0.0011(6) 0.0092(6) 0.0019(6)
C8 0.0410(9) 0.0275(8) 0.0174(8) 0.0023(6) 0.0091(6) 0.0022(6)
C4 0.0463(10) 0.0236(8) 0.0177(8) -0.0016(5) 0.0046(6) 0.0016(6)
C15 0.0391(9) 0.0346(9) 0.0223(8) 0.0032(6) 0.0097(6) 0.0053(7)
C13 0.0380(9) 0.0254(8) 0.0255(8) 0.0053(6) 0.0105(6) 0.0007(6)
C7 0.0381(9) 0.0373(9) 0.0247(8) 0.0044(6) 0.0091(6) 0.0031(7)
C14 0.0376(9) 0.0354(10) 0.0297(9) 0.0062(7) 0.0122(7) 0.0003(7)
C16 0.0430(9) 0.0285(8) 0.0196(8) 0.0012(6) 0.0089(6) 0.0082(6)
C6 0.0394(9) 0.0396(10) 0.0298(9) 0.0032(7) 0.0033(7) -0.0038(7)
C5 0.0448(10) 0.0295(9) 0.0254(9) -0.0017(6) 0.0025(7) -0.0041(7)

loop_
_atom_type_symbol
_atom_type_description
_atom_type_scat_dispersion_real
_atom_type_scat_dispersion_imag
_atom_type_scat_source
C C 0.0181 0.0091 'International Tables Vol C Tables 4.2.6.8 and 6.1.1.4'
H H 0.0000 0.0000 'International Tables Vol C Tables 4.2.6.8 and 6.1.1.4'
N N 0.0311 0.0180 'International Tables Vol C Tables 4.2.6.8 and 6.1.1.4'

loop_
_geom_angle_atom_site_label_1
_geom_angle_atom_site_label_2
_geom_angle_atom_site_label_3
_geom_angle
_geom_angle_site_symmetry_1
_geom_angle_site_symmetry_3
_geom_angle_publ_flag
C2 N1 C12 126.72(12) . . ?
C11 N1 C2 105.71(13) . . ?
C11 N1 C12 127.51(14) . . ?
C11 N2 C1 103.63(13) . . ?
N1 C2 C1 105.60(13) . . ?
N1 C2 C3 132.08(14) . . ?
C1 C2 C3 122.29(15) . . ?
N2 C1 C2 110.60(14) . . ?
N2 C1 C9 128.43(14) . . ?
C2 C1 C9 120.97(14) . . ?
C2 C3 H3 121.4 . . ?
C4 C3 C2 117.18(14) . . ?
C4 C3 H3 121.4 . . ?
C1 C9 C10 117.00(14) . . ?
C8 C9 C1 123.12(14) . . ?
C8 C9 C10 119.87(15) . . ?
C9 C10 C4 120.02(15) . . ?
C5 C10 C9 118.24(15) . . ?
C5 C10 C4 121.73(15) . . ?
N1 C11 H11 122.8 . . ?
N2 C11 N1 114.45(14) . . ?
N2 C11 H11 122.8 . . ?
N1 C12 H12 108.2 . . ?
N1 C12 C17 111.14(12) . . ?
N1 C12 C13 110.84(12) . . ?
C17 C12 H12 108.2 . . ?
C13 C12 H12 108.2 . . ?
C13 C12 C17 110.04(13) . . ?
C12 C17 H17A 109.7 . . ?
C12 C17 H17B 109.7 . . ?
H17A C17 H17B 108.2 . . ?
C16 C17 C12 110.03(13) . . ?
C16 C17 H17A 109.7 . . ?
C16 C17 H17B 109.7 . . ?
C9 C8 H8 119.8 . . ?
C7 C8 C9 120.34(15) . . ?
C7 C8 H8 119.8 . . ?
C3 C4 C10 122.44(14) . . ?
C3 C4 H4 118.8 . . ?
C10 C4 H4 118.8 . . ?
H15A C15 H15B 108.0 . . ?
C14 C15 H15A 109.4 . . ?
C14 C15 H15B 109.4 . . ?
C16 C15 H15A 109.4 . . ?
C16 C15 H15B 109.4 . . ?
C16 C15 C14 111.34(14) . . ?
C12 C13 H13A 109.6 . . ?
C12 C13 H13B 109.6 . . ?
C12 C13 C14 110.39(13) . . ?
H13A C13 H13B 108.1 . . ?
C14 C13 H13A 109.6 . . ?
C14 C13 H13B 109.6 . . ?
C8 C7 H7 119.8 . . ?
C8 C7 C6 120.32(16) . . ?
C6 C7 H7 119.8 . . ?
C15 C14 C13 111.84(13) . . ?
C15 C14 H14A 109.2 . . ?
C15 C14 H14B 109.2 . . ?
C13 C14 H14A 109.2 . . ?
C13 C14 H14B 109.2 . . ?
H14A C14 H14B 107.9 . . ?
C17 C16 H16A 109.2 . . ?
C17 C16 H16B 109.2 . . ?
C15 C16 C17 112.01(13) . . ?
C15 C16 H16A 109.2 . . ?
C15 C16 H16B 109.2 . . ?
H16A C16 H16B 107.9 . . ?
C7 C6 H6 119.8 . . ?
C5 C6 C7 120.43(16) . . ?
C5 C6 H6 119.8 . . ?
C10 C5 H5 119.6 . . ?
C6 C5 C10 120.79(16) . . ?
C6 C5 H5 119.6 . . ?

loop_
_geom_bond_atom_site_label_1
_geom_bond_atom_site_label_2
_geom_bond_distance
_geom_bond_site_symmetry_2
_geom_bond_publ_flag
N1 C2 1.383(2) . ?
N1 C11 1.358(2) . ?
N1 C12 1.4760(19) . ?
N2 C1 1.3856(19) . ?
N2 C11 1.317(2) . ?
C2 C1 1.390(2) . ?
C2 C3 1.417(2) . ?
C1 C9 1.421(2) . ?
C3 H3 0.9500 . ?
C3 C4 1.367(2) . ?
C9 C10 1.422(2) . ?
C9 C8 1.409(2) . ?
C10 C4 1.433(2) . ?
C10 C5 1.419(2) . ?
C11 H11 0.9500 . ?
C12 H12 1.0000 . ?
C12 C17 1.535(2) . ?
C12 C13 1.519(2) . ?
C17 H17A 0.9900 . ?
C17 H17B 0.9900 . ?
C17 C16 1.532(2) . ?
C8 H8 0.9500 . ?
C8 C7 1.373(2) . ?
C4 H4 0.9500 . ?
C15 H15A 0.9900 . ?
C15 H15B 0.9900 . ?
C15 C14 1.529(2) . ?
C15 C16 1.525(2) . ?
C13 H13A 0.9900 . ?
C13 H13B 0.9900 . ?
C13 C14 1.531(2) . ?
C7 H7 0.9500 . ?
C7 C6 1.408(2) . ?
C14 H14A 0.9900 . ?
C14 H14B 0.9900 . ?
C16 H16A 0.9900 . ?
C16 H16B 0.9900 . ?
C6 H6 0.9500 . ?
C6 C5 1.372(3) . ?
C5 H5 0.9500 . ?

loop_
_geom_torsion_atom_site_label_1
_geom_torsion_atom_site_label_2
_geom_torsion_atom_site_label_3
_geom_torsion_atom_site_label_4
_geom_torsion
_geom_torsion_site_symmetry_1
_geom_torsion_site_symmetry_2
_geom_torsion_site_symmetry_3
_geom_torsion_site_symmetry_4
_geom_torsion_publ_flag
N1 C2 C1 N2 -1.16(16) . . . . ?
N1 C2 C1 C9 178.24(12) . . . . ?
N1 C2 C3 C4 -179.41(14) . . . . ?
N1 C12 C17 C16 -177.90(12) . . . . ?
N1 C12 C13 C14 177.54(12) . . . . ?
N2 C1 C9 C10 -179.51(13) . . . . ?
N2 C1 C9 C8 1.5(2) . . . . ?
C2 N1 C11 N2 -1.00(18) . . . . ?
C2 N1 C12 C17 63.21(18) . . . . ?
C2 N1 C12 C13 -174.08(13) . . . . ?
C2 C1 C9 C10 1.2(2) . . . . ?
C2 C1 C9 C8 -177.79(13) . . . . ?
C2 C3 C4 C10 0.1(2) . . . . ?
C1 N2 C11 N1 0.28(17) . . . . ?
C1 C2 C3 C4 2.5(2) . . . . ?
C1 C9 C10 C4 1.3(2) . . . . ?
C1 C9 C10 C5 -179.44(13) . . . . ?
C1 C9 C8 C7 178.66(13) . . . . ?
C3 C2 C1 N2 177.37(13) . . . . ?
C3 C2 C1 C9 -3.2(2) . . . . ?
C9 C10 C4 C3 -2.0(2) . . . . ?
C9 C10 C5 C6 0.9(2) . . . . ?
C9 C8 C7 C6 0.6(2) . . . . ?
C10 C9 C8 C7 -0.3(2) . . . . ?
C11 N1 C2 C1 1.25(15) . . . . ?
C11 N1 C2 C3 -177.07(15) . . . . ?
C11 N1 C12 C17 -113.80(16) . . . . ?
C11 N1 C12 C13 8.9(2) . . . . ?
C11 N2 C1 C2 0.57(16) . . . . ?
C11 N2 C1 C9 -178.78(15) . . . . ?
C12 N1 C2 C1 -176.28(13) . . . . ?
C12 N1 C2 C3 5.4(2) . . . . ?
C12 N1 C11 N2 176.51(13) . . . . ?
C12 C17 C16 C15 -56.10(16) . . . . ?
C12 C13 C14 C15 56.36(18) . . . . ?
C17 C12 C13 C14 -59.12(16) . . . . ?
C8 C9 C10 C4 -179.64(13) . . . . ?
C8 C9 C10 C5 -0.4(2) . . . . ?
C8 C7 C6 C5 -0.1(2) . . . . ?
C4 C10 C5 C6 -179.87(14) . . . . ?
C13 C12 C17 C16 58.94(16) . . . . ?
C7 C6 C5 C10 -0.7(3) . . . . ?
C14 C15 C16 C17 53.10(17) . . . . ?
C16 C15 C14 C13 -52.98(18) . . . . ?
C5 C10 C4 C3 178.75(14) . . . . ?
